data_1557090
loop_
_publ_author_name
'Ryan, Austin J.'
'Ziller, Joseph W.'
'Evans, William J.'

_publ_section_title
;
 The importance of the counter-cation in reductive rare-earth metal
 chemistry: 18-crown-6 instead of 2,2,2-cryptand allows isolation of
 [YII(NR2)3]1&#x2212; and ynediolate and enediolate complexes from CO
 reactions
;
_journal_issue 7
_journal_name_full 'Chemical Science'
_journal_page_first 2006
_journal_page_last 2014
_journal_paper_doi 10.1039/C9SC05794C
_journal_volume 11
_journal_year 2020
_chemical_formula_sum 'C42 H102 Dy K N3 O12 Si6'
_chemical_formula_weight 1211.40
_space_group_crystal_system monoclinic
_space_group_IT_number 14
_space_group_name_Hall '-P 2yn'
_space_group_name_H-M_alt 'P 1 21/n 1'
_atom_sites_solution_hydrogens geom
_atom_sites_solution_primary dual
_atom_sites_solution_secondary difmap
_audit_creation_method SHELXL-2014/7
_audit_update_record
;
2019-08-29 deposited with the CCDC.	2020-01-20 downloaded from the CCDC.
;
_cell_angle_alpha 90
_cell_angle_beta 103.8855(12)
_cell_angle_gamma 90
_cell_formula_units_Z 4
_cell_length_a 11.0616(10)
_cell_length_b 27.199(2)
_cell_length_c 21.7721(19)
_cell_measurement_reflns_used 9867
_cell_measurement_temperature 133(2)
_cell_measurement_theta_max 28.36
_cell_measurement_theta_min 2.32
_cell_volume 6359.0(9)
_computing_cell_refinement 'Bruker SAINT 8.34a, 2013'
_computing_data_collection 'Bruker APEX2 2014.11-0, 2014'
_computing_data_reduction 'Bruker SAINT 8.34a, 2013'
_computing_molecular_graphics 'Bruker SHELXTL'
_computing_publication_material 'Bruker SHELXTL'
_computing_structure_refinement 'SHELXL-2014/7 (Sheldrick, 2014)'
_computing_structure_solution 'Bruker SHELXTL 2014/4'
_diffrn_ambient_temperature 133(2)
_diffrn_measured_fraction_theta_full 1.000
_diffrn_measured_fraction_theta_max 0.944
_diffrn_measurement_device_type 'Bruker SMART APEX II CCD'
_diffrn_measurement_method '\f and \w scans'
_diffrn_radiation_type MoK\a
_diffrn_radiation_wavelength 0.71073
_diffrn_reflns_av_R_equivalents 0.0587
_diffrn_reflns_av_unetI/netI 0.0537
_diffrn_reflns_Laue_measured_fraction_full 1.000
_diffrn_reflns_Laue_measured_fraction_max 0.944
_diffrn_reflns_limit_h_max 15
_diffrn_reflns_limit_h_min -14
_diffrn_reflns_limit_k_max 37
_diffrn_reflns_limit_k_min -36
_diffrn_reflns_limit_l_max 28
_diffrn_reflns_limit_l_min -28
_diffrn_reflns_number 78631
_diffrn_reflns_point_group_measured_fraction_full 1.000
_diffrn_reflns_point_group_measured_fraction_max 0.944
_diffrn_reflns_theta_full 25.500
_diffrn_reflns_theta_max 29.158
_diffrn_reflns_theta_min 1.781
_diffrn_source 'fine-focus sealed tube'
_exptl_absorpt_coefficient_mu 1.403
_exptl_absorpt_correction_T_max 0.4319
_exptl_absorpt_correction_T_min 0.3886
_exptl_absorpt_correction_type multi-scan
_exptl_absorpt_process_details 'Bruker SADABS 2014/5'
_exptl_crystal_colour blue
_exptl_crystal_density_diffrn 1.265
_exptl_crystal_density_meas ?
_exptl_crystal_density_method not_measured
_exptl_crystal_description irregular
_exptl_crystal_F_000 2560
_exptl_crystal_size_max 0.348
_exptl_crystal_size_mid 0.228
_exptl_crystal_size_min 0.227
_refine_diff_density_max 1.467
_refine_diff_density_min -0.704
_refine_diff_density_rms 0.100
_refine_ls_extinction_method none
_refine_ls_goodness_of_fit_ref 1.023
_refine_ls_hydrogen_treatment constr
_refine_ls_matrix_type full
_refine_ls_number_parameters 553
_refine_ls_number_reflns 16185
_refine_ls_number_restraints 0
_refine_ls_restrained_S_all 1.023
_refine_ls_R_factor_all 0.0678
_refine_ls_R_factor_gt 0.0426
_refine_ls_shift/su_max 0.001
_refine_ls_shift/su_mean 0.000
_refine_ls_structure_factor_coef Fsqd
_refine_ls_weighting_details 'w=1/[\s^2^(Fo^2^)+(0.0415P)^2^+7.7363P] where P=(Fo^2^+2Fc^2^)/3'
_refine_ls_weighting_scheme calc
_refine_ls_wR_factor_gt 0.0928
_refine_ls_wR_factor_ref 0.1025
_reflns_Friedel_coverage 0.000
_reflns_number_gt 12098
_reflns_number_total 16185
_reflns_threshold_expression 'I > 2\s(I)'
_cod_data_source_file c9sc05794c3.cif
_cod_data_source_block ajr19
_cod_depositor_comments
;
The following automatic conversions were performed:

data item '_exptl_crystal_density_meas' value 'not_measured' was
changed to '?' -- the value is perceived as not measured.

Automatic conversion script
Id: cif_fix_values 7556 2019-12-06 15:28:31Z antanas 

 Adding full bibliography for 1557089--1557101.cif.

 Adding full bibliography for 1557089--1557101.cif.
;
_cod_original_cell_volume 6359.0(10)
_cod_original_sg_symbol_H-M 'P 21/n'
_cod_database_code 1557090
_shelx_shelxl_version_number 2014/7
_shelx_space_group_comment
; 
The symmetry employed for this shelxl refinement is uniquely defined 
by the following loop, which should always be used as a source of 
symmetry information in preference to the above space-group names. 
They are only intended as comments. 
;
_shelx_estimated_absorpt_t_min 0.641
_shelx_estimated_absorpt_t_max 0.741
_exptl_absorpt_special_details
; 
Reflections not merged. 79596 Corrected reflections written to 
file ajr19s.hkl. Estimated minimum and maximum transmission: 
0.3886  0.4319. The ratio of these values is more reliable 
than their absolute values. Additional spherical absorption correction 
applied with mu*r =  0.6000. Lambda/2 correction factor = 0.00150 
;

loop_
_space_group_symop_operation_xyz
'x, y, z'
'-x+1/2, y+1/2, -z+1/2'
'-x, -y, -z'
'x-1/2, -y-1/2, z-1/2'

loop_
_atom_site_label
_atom_site_type_symbol
_atom_site_fract_x
_atom_site_fract_y
_atom_site_fract_z
_atom_site_U_iso_or_equiv
_atom_site_adp_type
_atom_site_occupancy
_atom_site_site_symmetry_order
_atom_site_calc_flag
_atom_site_refinement_flags_posn
_atom_site_refinement_flags_adp
_atom_site_refinement_flags_occupancy
_atom_site_disorder_assembly
_atom_site_disorder_group
Dy1 Dy -0.02997(2) 0.71511(2) 0.51691(2) 0.02206(5) Uani 0.96 1 d . . P A 1
Dy2 Dy -0.0130(4) 0.73786(18) 0.4919(2) 0.0252(8) Uani 0.04 1 d . . P A 2
Si1 Si 0.14097(9) 0.62086(3) 0.47918(5) 0.0320(2) Uani 1 1 d . . . . .
Si2 Si 0.02165(9) 0.68521(3) 0.36912(4) 0.0269(2) Uani 1 1 d . . . . .
Si3 Si 0.06959(10) 0.76109(4) 0.66534(5) 0.0355(2) Uani 1 1 d . . . . .
Si4 Si 0.23242(9) 0.78819(3) 0.57882(5) 0.0290(2) Uani 1 1 d . . . . .
Si5 Si -0.34246(8) 0.70010(4) 0.46595(4) 0.0269(2) Uani 1 1 d . . . . .
Si6 Si -0.26012(8) 0.80525(3) 0.47626(4) 0.02365(19) Uani 1 1 d . . . . .
N1 N 0.0557(2) 0.67148(10) 0.44806(12) 0.0250(6) Uani 1 1 d . . . . .
N2 N -0.2278(2) 0.74389(9) 0.48113(12) 0.0216(5) Uani 1 1 d . . . . .
N3 N 0.1018(2) 0.76063(10) 0.59160(13) 0.0251(6) Uani 1 1 d . . . . .
C1 C 0.0423(4) 0.56450(13) 0.4764(2) 0.0458(10) Uani 1 1 d . . . . .
H1A H -0.0187 0.5699 0.5018 0.069 Uiso 1 1 calc R U . . .
H1B H 0.0954 0.5364 0.4934 0.069 Uiso 1 1 calc R U . . .
H1C H -0.0014 0.5577 0.4325 0.069 Uiso 1 1 calc R U . . .
C2 C 0.2230(5) 0.63151(16) 0.5640(2) 0.0572(13) Uani 1 1 d . . . . .
H2A H 0.2826 0.6585 0.5666 0.086 Uiso 1 1 calc R U . . .
H2B H 0.2673 0.6015 0.5815 0.086 Uiso 1 1 calc R U . . .
H2C H 0.1618 0.6400 0.5882 0.086 Uiso 1 1 calc R U . . .
C3 C 0.2677(4) 0.60374(15) 0.4392(2) 0.0491(11) Uani 1 1 d . . . . .
H3A H 0.2305 0.5936 0.3955 0.074 Uiso 1 1 calc R U . . .
H3B H 0.3166 0.5765 0.4621 0.074 Uiso 1 1 calc R U . . .
H3C H 0.3221 0.6321 0.4390 0.074 Uiso 1 1 calc R U . . .
C4 C -0.0495(4) 0.63221(15) 0.31782(18) 0.0405(9) Uani 1 1 d . . . . .
H4A H 0.0082 0.6043 0.3252 0.061 Uiso 1 1 calc R U . . .
H4B H -0.0662 0.6420 0.2733 0.061 Uiso 1 1 calc R U . . .
H4C H -0.1277 0.6227 0.3282 0.061 Uiso 1 1 calc R U . . .
C5 C -0.0897(4) 0.73818(15) 0.35134(17) 0.0384(9) Uani 1 1 d . . . . .
H5A H -0.1682 0.7291 0.3617 0.058 Uiso 1 1 calc R U . A 1
H5B H -0.1054 0.7464 0.3063 0.058 Uiso 1 1 calc R U . A 1
H5C H -0.0535 0.7667 0.3767 0.058 Uiso 1 1 calc R U . A 1
C6 C 0.1585(4) 0.70486(15) 0.3380(2) 0.0411(9) Uani 1 1 d . . . . .
H6A H 0.1978 0.7337 0.3616 0.062 Uiso 1 1 calc R U . . .
H6B H 0.1302 0.7132 0.2931 0.062 Uiso 1 1 calc R U . . .
H6C H 0.2190 0.6779 0.3432 0.062 Uiso 1 1 calc R U . . .
C7 C 0.1331(5) 0.70580(16) 0.7134(2) 0.0602(14) Uani 1 1 d . . . . .
H7A H 0.0957 0.6760 0.6915 0.090 Uiso 1 1 calc R U . . .
H7B H 0.1131 0.7078 0.7548 0.090 Uiso 1 1 calc R U . . .
H7C H 0.2237 0.7046 0.7192 0.090 Uiso 1 1 calc R U . . .
C8 C -0.1025(4) 0.76372(16) 0.65879(18) 0.0427(9) Uani 1 1 d . . . . .
H8A H -0.1359 0.7947 0.6388 0.064 Uiso 1 1 calc R U . . .
H8B H -0.1183 0.7617 0.7011 0.064 Uiso 1 1 calc R U . . .
H8C H -0.1433 0.7361 0.6330 0.064 Uiso 1 1 calc R U . . .
C9 C 0.1325(4) 0.81643(17) 0.7149(2) 0.0502(11) Uani 1 1 d . . . . .
H9A H 0.2235 0.8172 0.7222 0.075 Uiso 1 1 calc R U . . .
H9B H 0.1096 0.8145 0.7556 0.075 Uiso 1 1 calc R U . . .
H9C H 0.0973 0.8464 0.6927 0.075 Uiso 1 1 calc R U . . .
C10 C 0.3809(3) 0.76855(15) 0.63577(19) 0.0411(9) Uani 1 1 d . . . . .
H10A H 0.3777 0.7776 0.6789 0.062 Uiso 1 1 calc R U . . .
H10B H 0.4518 0.7850 0.6248 0.062 Uiso 1 1 calc R U . . .
H10C H 0.3905 0.7328 0.6332 0.062 Uiso 1 1 calc R U . . .
C11 C 0.2332(4) 0.85723(14) 0.5815(2) 0.0442(10) Uani 1 1 d . . . . .
H11A H 0.1618 0.8699 0.5496 0.066 Uiso 1 1 calc R U . . .
H11B H 0.3105 0.8695 0.5726 0.066 Uiso 1 1 calc R U . . .
H11C H 0.2276 0.8683 0.6235 0.066 Uiso 1 1 calc R U . . .
C12 C 0.2490(4) 0.77339(15) 0.49676(19) 0.0435(10) Uani 1 1 d . . . . .
H12A H 0.2530 0.7377 0.4918 0.065 Uiso 1 1 calc R U . . .
H12B H 0.3254 0.7884 0.4902 0.065 Uiso 1 1 calc R U . . .
H12C H 0.1771 0.7864 0.4655 0.065 Uiso 1 1 calc R U . . .
C13 C -0.4086(4) 0.68743(14) 0.53627(18) 0.0373(9) Uani 1 1 d . . . . .
H13A H -0.3424 0.6754 0.5714 0.056 Uiso 1 1 calc R U . . .
H13B H -0.4741 0.6625 0.5251 0.056 Uiso 1 1 calc R U . . .
H13C H -0.4438 0.7178 0.5489 0.056 Uiso 1 1 calc R U . . .
C14 C -0.2809(4) 0.64053(14) 0.44314(19) 0.0405(9) Uani 1 1 d . . . . .
H14A H -0.2623 0.6440 0.4015 0.061 Uiso 1 1 calc R U . . .
H14B H -0.3434 0.6147 0.4413 0.061 Uiso 1 1 calc R U . . .
H14C H -0.2046 0.6317 0.4746 0.061 Uiso 1 1 calc R U . . .
C15 C -0.4776(3) 0.71606(16) 0.39838(19) 0.0430(10) Uani 1 1 d . . . . .
H15A H -0.5232 0.7439 0.4104 0.064 Uiso 1 1 calc R U . . .
H15B H -0.5334 0.6877 0.3883 0.064 Uiso 1 1 calc R U . . .
H15C H -0.4468 0.7249 0.3612 0.064 Uiso 1 1 calc R U . . .
C16 C -0.3710(3) 0.82527(14) 0.52514(17) 0.0330(8) Uani 1 1 d . . . . .
H16A H -0.4515 0.8089 0.5095 0.050 Uiso 1 1 calc R U . . .
H16B H -0.3824 0.8610 0.5218 0.050 Uiso 1 1 calc R U . . .
H16C H -0.3367 0.8163 0.5695 0.050 Uiso 1 1 calc R U . . .
C17 C -0.1131(3) 0.84191(12) 0.50395(17) 0.0311(8) Uani 1 1 d . . . . .
H17A H -0.0756 0.8343 0.5484 0.047 Uiso 1 1 calc R U . . .
H17B H -0.1326 0.8771 0.4996 0.047 Uiso 1 1 calc R U . . .
H17C H -0.0545 0.8335 0.4782 0.047 Uiso 1 1 calc R U . . .
C18 C -0.3283(3) 0.82870(14) 0.39407(16) 0.0343(8) Uani 1 1 d . . . . .
H18A H -0.2757 0.8184 0.3660 0.051 Uiso 1 1 calc R U . . .
H18B H -0.3326 0.8647 0.3948 0.051 Uiso 1 1 calc R U . . .
H18C H -0.4123 0.8152 0.3785 0.051 Uiso 1 1 calc R U . . .
K1 K 0.73526(9) 0.53000(3) 0.75796(4) 0.0431(2) Uani 1 1 d . . . . .
O1 O 0.7945(6) 0.5471(3) 0.9153(3) 0.0469(19) Uiso 0.5 1 d . . P B 2
O2 O 0.7824(5) 0.5542(2) 0.8950(3) 0.0294(14) Uiso 0.5 1 d . . P B 1
O3 O 0.6201(5) 0.4923(2) 0.9609(3) 0.0481(14) Uiso 0.5 1 d . . P B 1
O4 O 0.4706(6) 0.5794(3) 0.7704(3) 0.0276(14) Uiso 0.4 1 d . . P B 1
O5 O 0.6070(5) 0.48595(19) 0.9221(3) 0.0380(12) Uiso 0.5 1 d . . P B 2
O6 O 0.3909(5) 0.5351(2) 0.8723(3) 0.0398(12) Uiso 0.5 1 d . . P B 1
O7 O 0.3739(5) 0.52183(19) 0.8367(3) 0.0346(11) Uiso 0.5 1 d . . P B 2
O8 O 0.4706(4) 0.60058(19) 0.7756(2) 0.0374(11) Uiso 0.6 1 d . . P B 2
O9 O 0.6498(2) 0.62462(9) 0.70996(11) 0.0335(6) Uiso 1 1 d . . . . .
O10 O 0.8542(4) 0.62166(16) 0.8129(2) 0.0323(11) Uiso 0.6 1 d . . P B 1
O11 O 0.8219(6) 0.6229(2) 0.8305(4) 0.0324(16) Uiso 0.4 1 d . . P B 2
O12 O 0.9879(3) 0.50423(11) 0.82625(14) 0.0495(7) Uiso 1 1 d . . . . .
O13 O 0.8302(3) 0.42498(11) 0.78789(14) 0.0525(8) Uiso 1 1 d . . . . .
O14 O 0.5619(5) 0.4466(2) 0.7744(3) 0.0450(13) Uiso 0.5 1 d . . P B 2
O15 O 0.5847(5) 0.4322(2) 0.7428(3) 0.0429(13) Uiso 0.5 1 d . . P B 1
O16 O 0.4921(7) 0.4996(3) 0.6624(3) 0.0490(18) Uiso 0.5 1 d . . P B 1
O17 O 0.5239(6) 0.5143(2) 0.6630(3) 0.0393(16) Uiso 0.5 1 d . . P B 2
O18 O 0.6989(7) 0.5279(2) 0.6173(3) 0.0411(17) Uiso 0.5 1 d . . P B 1
O19 O 0.7448(6) 0.5276(2) 0.6212(3) 0.0376(16) Uiso 0.5 1 d . . P B 2
O20 O 0.9277(7) 0.5521(3) 0.7035(4) 0.045(2) Uiso 0.5 1 d . . P B 1
O21 O 0.9635(8) 0.5524(3) 0.7114(4) 0.046(2) Uiso 0.5 1 d . . P B 2
C19 C 0.8199(5) 0.51199(19) 0.9474(2) 0.0615(13) Uiso 1 1 d . . . . .
H19A H 0.8990 0.4968 0.9435 0.074 Uiso 0.5 1 calc R U P B 1
H19B H 0.8346 0.5272 0.9899 0.074 Uiso 0.5 1 calc R U P B 1
H19C H 0.8138 0.5193 0.9911 0.074 Uiso 0.5 1 calc R U P B 2
H19D H 0.9061 0.5014 0.9488 0.074 Uiso 0.5 1 calc R U P B 2
C20 C 0.7233(10) 0.4724(4) 0.9424(6) 0.056(3) Uiso 0.5 1 d . . P B 1
H20A H 0.6976 0.4602 0.8983 0.067 Uiso 0.5 1 calc R U P B 1
H20B H 0.7579 0.4444 0.9702 0.067 Uiso 0.5 1 calc R U P B 1
C21 C 0.7291(8) 0.4722(3) 0.9191(5) 0.037(2) Uiso 0.5 1 d . . P B 2
H21A H 0.7316 0.4667 0.8745 0.045 Uiso 0.5 1 calc R U P B 2
H21B H 0.7526 0.4411 0.9425 0.045 Uiso 0.5 1 calc R U P B 2
C22 C 0.5042(9) 0.4687(3) 0.9363(5) 0.055(2) Uiso 0.5 1 d . . P B 1
H22A H 0.4911 0.4429 0.9661 0.066 Uiso 0.5 1 calc R U P B 1
H22B H 0.5047 0.4529 0.8955 0.066 Uiso 0.5 1 calc R U P B 1
C23 C 0.5130(7) 0.4557(3) 0.8863(4) 0.0376(17) Uiso 0.5 1 d . . P B 2
H23A H 0.5120 0.4238 0.9082 0.045 Uiso 0.5 1 calc R U P B 2
H23B H 0.5298 0.4491 0.8444 0.045 Uiso 0.5 1 calc R U P B 2
C24 C 0.3991(8) 0.5058(3) 0.9267(4) 0.052(2) Uiso 0.5 1 d . . P B 1
H24A H 0.3194 0.4881 0.9229 0.062 Uiso 0.5 1 calc R U P B 1
H24B H 0.4120 0.5273 0.9643 0.062 Uiso 0.5 1 calc R U P B 1
C25 C 0.3891(7) 0.4806(3) 0.8780(4) 0.0396(18) Uiso 0.5 1 d . . P B 2
H25A H 0.3224 0.4565 0.8612 0.048 Uiso 0.5 1 calc R U P B 2
H25B H 0.3794 0.4915 0.9199 0.048 Uiso 0.5 1 calc R U P B 2
C26 C 0.4804(8) 0.5734(3) 0.8804(4) 0.0377(18) Uiso 0.5 1 d . . P B 1
H26A H 0.5643 0.5593 0.8842 0.045 Uiso 0.5 1 calc R U P B 1
H26B H 0.4809 0.5917 0.9198 0.045 Uiso 0.5 1 calc R U P B 1
C27 C 0.4241(8) 0.5667(3) 0.8681(4) 0.0343(17) Uiso 0.5 1 d . . P B 2
H27A H 0.5151 0.5636 0.8852 0.041 Uiso 0.5 1 calc R U P B 2
H27B H 0.3852 0.5739 0.9036 0.041 Uiso 0.5 1 calc R U P B 2
C28 C 0.4503(9) 0.6076(3) 0.8256(4) 0.042(2) Uiso 0.5 1 d . . P B 1
H28A H 0.5053 0.6368 0.8336 0.050 Uiso 0.5 1 calc R U P B 1
H28B H 0.3627 0.6187 0.8177 0.050 Uiso 0.5 1 calc R U P B 1
C29 C 0.3964(8) 0.6070(3) 0.8203(4) 0.0353(18) Uiso 0.5 1 d . . P B 2
H29A H 0.3070 0.6064 0.7983 0.042 Uiso 0.5 1 calc R U P B 2
H29B H 0.4150 0.6392 0.8416 0.042 Uiso 0.5 1 calc R U P B 2
C30 C 0.4500(6) 0.6413(2) 0.7319(3) 0.0403(15) Uiso 0.6 1 d . . P B 2
H30A H 0.3728 0.6355 0.6987 0.048 Uiso 0.6 1 calc R U P B 2
H30B H 0.4390 0.6719 0.7546 0.048 Uiso 0.6 1 calc R U P B 2
C31 C 0.4387(7) 0.6064(3) 0.7121(4) 0.0252(17) Uiso 0.4 1 d . . P B 1
H31A H 0.3958 0.5826 0.6797 0.030 Uiso 0.4 1 calc R U P B 1
H31B H 0.3747 0.6304 0.7172 0.030 Uiso 0.4 1 calc R U P B 1
C32 C 0.5314(9) 0.6458(4) 0.7091(5) 0.032(2) Uiso 0.4 1 d . . P B 2
H32B H 0.5531 0.6809 0.7174 0.039 Uiso 0.4 1 calc R U P B 2
H32A H 0.4896 0.6445 0.6635 0.039 Uiso 0.4 1 calc R U P B 2
C33 C 0.5214(6) 0.6327(3) 0.6837(3) 0.0379(15) Uiso 0.6 1 d . . P B 1
H33A H 0.5027 0.6240 0.6382 0.045 Uiso 0.6 1 calc R U P B 1
H33B H 0.5043 0.6683 0.6865 0.045 Uiso 0.6 1 calc R U P B 1
C34 C 0.7121(7) 0.6698(3) 0.7333(3) 0.0391(15) Uiso 0.6 1 d . . P B 2
H34B H 0.7672 0.6794 0.7056 0.047 Uiso 0.6 1 calc R U P B 2
H34A H 0.6489 0.6960 0.7307 0.047 Uiso 0.6 1 calc R U P B 2
C35 C 0.7541(10) 0.6556(4) 0.7274(5) 0.036(2) Uiso 0.4 1 d . . P B 1
H35A H 0.7826 0.6579 0.6877 0.043 Uiso 0.4 1 calc R U P B 1
H35B H 0.7156 0.6879 0.7314 0.043 Uiso 0.4 1 calc R U P B 1
C36 C 0.7847(9) 0.6668(3) 0.7972(4) 0.037(2) Uiso 0.4 1 d . . P B 2
H36A H 0.8622 0.6853 0.7983 0.044 Uiso 0.4 1 calc R U P B 2
H36B H 0.7386 0.6857 0.8230 0.044 Uiso 0.4 1 calc R U P B 2
C37 C 0.8438(6) 0.6578(2) 0.7645(3) 0.0401(15) Uiso 0.6 1 d . . P B 1
H37A H 0.8509 0.6909 0.7840 0.048 Uiso 0.6 1 calc R U P B 1
H37B H 0.9140 0.6538 0.7440 0.048 Uiso 0.6 1 calc R U P B 1
C38 C 0.8068(7) 0.6371(3) 0.8642(4) 0.0297(15) Uiso 0.5 1 d . . P B 1
H38A H 0.7148 0.6392 0.8513 0.036 Uiso 0.5 1 calc R U P B 1
H38B H 0.8401 0.6699 0.8789 0.036 Uiso 0.5 1 calc R U P B 1
C39 C 0.8384(9) 0.6294(4) 0.8946(5) 0.048(2) Uiso 0.5 1 d . . P B 2
H39A H 0.7581 0.6389 0.9037 0.058 Uiso 0.5 1 calc R U P B 2
H39B H 0.8982 0.6565 0.9088 0.058 Uiso 0.5 1 calc R U P B 2
C40 C 0.8456(7) 0.6002(3) 0.9163(4) 0.0316(16) Uiso 0.5 1 d . . P B 1
H40A H 0.9370 0.5954 0.9262 0.038 Uiso 0.5 1 calc R U P B 1
H40B H 0.8225 0.6119 0.9550 0.038 Uiso 0.5 1 calc R U P B 1
C41 C 0.8852(9) 0.5846(3) 0.9302(5) 0.048(2) Uiso 0.5 1 d . . P B 2
H41A H 0.9628 0.5736 0.9192 0.058 Uiso 0.5 1 calc R U P B 2
H41B H 0.9044 0.5915 0.9761 0.058 Uiso 0.5 1 calc R U P B 2
C42 C 1.0346(5) 0.45640(17) 0.8182(2) 0.0577(12) Uiso 1 1 d . . . . .
H42A H 1.1175 0.4519 0.8473 0.069 Uiso 1 1 calc R U . . .
H42B H 1.0435 0.4524 0.7742 0.069 Uiso 1 1 calc R U . . .
C43 C 0.9466(4) 0.41942(18) 0.8317(2) 0.0565(12) Uiso 1 1 d . . . . .
H43A H 0.9796 0.3859 0.8283 0.068 Uiso 1 1 calc R U . . .
H43B H 0.9365 0.4239 0.8753 0.068 Uiso 1 1 calc R U . . .
C44 C 0.7630(8) 0.3843(3) 0.7928(4) 0.0301(18) Uiso 0.5 1 d . . P B 1
H44A H 0.7396 0.3836 0.8339 0.036 Uiso 0.5 1 calc R U P B 1
H44B H 0.8111 0.3542 0.7890 0.036 Uiso 0.5 1 calc R U P B 1
C45 C 0.7214(10) 0.3902(4) 0.7880(6) 0.055(3) Uiso 0.5 1 d . . P B 2
H45A H 0.7442 0.3570 0.7758 0.066 Uiso 0.5 1 calc R U P B 2
H45B H 0.7114 0.3879 0.8319 0.066 Uiso 0.5 1 calc R U P B 2
C46 C 0.6495(8) 0.3878(3) 0.7391(4) 0.0404(19) Uiso 0.5 1 d . . P B 1
H46A H 0.6743 0.3864 0.6984 0.048 Uiso 0.5 1 calc R U P B 1
H46B H 0.5939 0.3595 0.7407 0.048 Uiso 0.5 1 calc R U P B 1
C47 C 0.6074(9) 0.4027(4) 0.7489(5) 0.052(2) Uiso 0.5 1 d . . P B 2
H47A H 0.5475 0.3754 0.7471 0.062 Uiso 0.5 1 calc R U P B 2
H47B H 0.6166 0.4091 0.7056 0.062 Uiso 0.5 1 calc R U P B 2
C48 C 0.4676(8) 0.4356(3) 0.6996(4) 0.047(2) Uiso 0.5 1 d . . P B 1
H48A H 0.4776 0.4156 0.6631 0.056 Uiso 0.5 1 calc R U P B 1
H48B H 0.4121 0.4162 0.7198 0.056 Uiso 0.5 1 calc R U P B 1
C49 C 0.4382(8) 0.4584(3) 0.7481(4) 0.050(2) Uiso 0.5 1 d . . P B 2
H49A H 0.4041 0.4777 0.7785 0.060 Uiso 0.5 1 calc R U P B 2
H49B H 0.3884 0.4279 0.7377 0.060 Uiso 0.5 1 calc R U P B 2
C50 C 0.4111(10) 0.4653(4) 0.6783(5) 0.060(3) Uiso 0.5 1 d . . P B 1
H50A H 0.3664 0.4798 0.7083 0.072 Uiso 0.5 1 calc R U P B 1
H50B H 0.3492 0.4542 0.6401 0.072 Uiso 0.5 1 calc R U P B 1
C51 C 0.4318(10) 0.4884(4) 0.6879(5) 0.051(2) Uiso 0.5 1 d . . P B 2
H51A H 0.3925 0.4657 0.6533 0.062 Uiso 0.5 1 calc R U P B 2
H51B H 0.3680 0.5137 0.6889 0.062 Uiso 0.5 1 calc R U P B 2
C52 C 0.4875(10) 0.5011(4) 0.5972(5) 0.047(3) Uiso 0.5 1 d . . P B 1
H52A H 0.4018 0.5091 0.5734 0.057 Uiso 0.5 1 calc R U P B 1
H52B H 0.5097 0.4684 0.5831 0.057 Uiso 0.5 1 calc R U P B 1
C53 C 0.5313(10) 0.5023(4) 0.6003(5) 0.047(3) Uiso 0.5 1 d . . P B 2
H53A H 0.4484 0.5057 0.5708 0.056 Uiso 0.5 1 calc R U P B 2
H53B H 0.5597 0.4679 0.5986 0.056 Uiso 0.5 1 calc R U P B 2
C54 C 0.5745(9) 0.5383(4) 0.5840(5) 0.045(2) Uiso 0.5 1 d . . P B 1
H54A H 0.5695 0.5391 0.5380 0.055 Uiso 0.5 1 calc R U P B 1
H54B H 0.5502 0.5712 0.5966 0.055 Uiso 0.5 1 calc R U P B 1
C55 C 0.6209(9) 0.5365(3) 0.5822(4) 0.039(2) Uiso 0.5 1 d . . P B 2
H55A H 0.6207 0.5315 0.5371 0.047 Uiso 0.5 1 calc R U P B 2
H55B H 0.5961 0.5709 0.5876 0.047 Uiso 0.5 1 calc R U P B 2
C56 C 0.7848(10) 0.5621(4) 0.6013(5) 0.048(3) Uiso 0.5 1 d . . P B 1
H56A H 0.7644 0.5958 0.6127 0.057 Uiso 0.5 1 calc R U P B 1
H56B H 0.7775 0.5612 0.5551 0.057 Uiso 0.5 1 calc R U P B 1
C57 C 0.8303(11) 0.5613(4) 0.6089(5) 0.046(2) Uiso 0.5 1 d . . P B 2
H57A H 0.8079 0.5948 0.6203 0.055 Uiso 0.5 1 calc R U P B 2
H57B H 0.8280 0.5610 0.5632 0.055 Uiso 0.5 1 calc R U P B 2
C58 C 0.9136(12) 0.5497(4) 0.6352(5) 0.054(3) Uiso 0.5 1 d . . P B 1
H58A H 0.9342 0.5161 0.6233 0.064 Uiso 0.5 1 calc R U P B 1
H58B H 0.9723 0.5730 0.6227 0.064 Uiso 0.5 1 calc R U P B 1
C59 C 0.9580(10) 0.5488(4) 0.6460(5) 0.050(3) Uiso 0.5 1 d . . P B 2
H59A H 0.9795 0.5150 0.6357 0.060 Uiso 0.5 1 calc R U P B 2
H59B H 1.0190 0.5717 0.6348 0.060 Uiso 0.5 1 calc R U P B 2
C60 C 1.0597(14) 0.5457(5) 0.7367(6) 0.050(3) Uiso 0.5 1 d . . P B 1
H60A H 1.0924 0.5149 0.7227 0.059 Uiso 0.5 1 calc R U P B 1
H60B H 1.1095 0.5735 0.7266 0.059 Uiso 0.5 1 calc R U P B 1
C61 C 1.0810(14) 0.5451(6) 0.7525(7) 0.067(5) Uiso 0.5 1 d . . P B 2
H61A H 1.1364 0.5731 0.7497 0.081 Uiso 0.5 1 calc R U P B 2
H61B H 1.1194 0.5147 0.7407 0.081 Uiso 0.5 1 calc R U P B 2
C62 C 1.0704(12) 0.5439(5) 0.8051(6) 0.045(3) Uiso 0.5 1 d . . P B 1
H62A H 1.0476 0.5765 0.8192 0.054 Uiso 0.5 1 calc R U P B 1
H62B H 1.1585 0.5376 0.8268 0.054 Uiso 0.5 1 calc R U P B 1
C63 C 1.0633(13) 0.5406(5) 0.8197(6) 0.051(4) Uiso 0.5 1 d . . P B 2
H63A H 1.1455 0.5352 0.8492 0.061 Uiso 0.5 1 calc R U P B 2
H63B H 1.0292 0.5719 0.8315 0.061 Uiso 0.5 1 calc R U P B 2

loop_
_atom_site_aniso_label
_atom_site_aniso_U_11
_atom_site_aniso_U_22
_atom_site_aniso_U_33
_atom_site_aniso_U_23
_atom_site_aniso_U_13
_atom_site_aniso_U_12
Dy1 0.02091(8) 0.01979(9) 0.02291(9) -0.00348(7) 0.00026(6) 0.00054(7)
Dy2 0.0202(19) 0.027(2) 0.027(2) -0.0039(19) 0.0036(16) 0.0029(16)
Si1 0.0353(5) 0.0194(5) 0.0377(5) -0.0037(4) 0.0016(4) 0.0043(4)
Si2 0.0260(5) 0.0286(5) 0.0262(5) -0.0039(4) 0.0061(4) 0.0023(4)
Si3 0.0379(6) 0.0370(6) 0.0263(5) -0.0009(4) -0.0025(4) 0.0021(5)
Si4 0.0234(4) 0.0236(5) 0.0356(5) -0.0062(4) -0.0017(4) -0.0006(4)
Si5 0.0232(4) 0.0335(5) 0.0243(5) -0.0053(4) 0.0062(4) -0.0069(4)
Si6 0.0202(4) 0.0269(5) 0.0228(4) 0.0000(4) 0.0030(3) 0.0028(4)
N1 0.0247(14) 0.0223(14) 0.0265(14) -0.0051(11) 0.0030(11) -0.0004(11)
N2 0.0189(13) 0.0254(14) 0.0199(13) -0.0020(11) 0.0034(10) -0.0022(10)
N3 0.0241(14) 0.0225(14) 0.0251(14) -0.0024(11) -0.0010(11) 0.0011(11)
C1 0.065(3) 0.0214(18) 0.052(3) -0.0010(17) 0.016(2) -0.0001(18)
C2 0.074(3) 0.036(2) 0.047(3) -0.0005(19) -0.015(2) 0.021(2)
C3 0.040(2) 0.034(2) 0.072(3) 0.003(2) 0.012(2) 0.0140(18)
C4 0.043(2) 0.044(2) 0.032(2) -0.0112(17) 0.0058(17) -0.0019(18)
C5 0.045(2) 0.043(2) 0.0276(19) 0.0074(16) 0.0102(17) 0.0133(18)
C6 0.038(2) 0.045(2) 0.044(2) 0.0009(18) 0.0179(18) -0.0004(17)
C7 0.095(4) 0.048(3) 0.028(2) 0.0089(18) -0.004(2) 0.014(2)
C8 0.049(2) 0.050(2) 0.031(2) 0.0031(18) 0.0136(18) -0.010(2)
C9 0.044(2) 0.060(3) 0.046(2) -0.019(2) 0.0091(19) -0.002(2)
C10 0.0260(18) 0.042(2) 0.049(2) -0.0114(18) -0.0040(17) 0.0061(16)
C11 0.032(2) 0.032(2) 0.065(3) -0.0094(19) 0.0042(19) -0.0079(16)
C12 0.041(2) 0.049(2) 0.041(2) -0.0092(18) 0.0103(18) -0.0146(18)
C13 0.039(2) 0.040(2) 0.037(2) -0.0050(17) 0.0174(17) -0.0110(17)
C14 0.042(2) 0.037(2) 0.046(2) -0.0158(18) 0.0159(18) -0.0155(17)
C15 0.0286(19) 0.059(3) 0.038(2) -0.0045(19) 0.0007(16) -0.0133(18)
C16 0.0296(18) 0.038(2) 0.0325(19) -0.0048(15) 0.0090(15) 0.0043(15)
C17 0.0295(18) 0.0238(17) 0.0360(19) 0.0055(14) 0.0002(15) 0.0006(14)
C18 0.0334(19) 0.041(2) 0.0260(18) 0.0034(15) 0.0011(15) 0.0113(16)
K1 0.0669(6) 0.0237(4) 0.0294(4) 0.0002(3) -0.0069(4) 0.0016(4)

loop_
_atom_type_symbol
_atom_type_description
_atom_type_scat_dispersion_real
_atom_type_scat_dispersion_imag
_atom_type_scat_source
C C 0.0033 0.0016 'International Tables Vol C Tables 4.2.6.8 and 6.1.1.4'
H H 0.0000 0.0000 'International Tables Vol C Tables 4.2.6.8 and 6.1.1.4'
N N 0.0061 0.0033 'International Tables Vol C Tables 4.2.6.8 and 6.1.1.4'
O O 0.0106 0.0060 'International Tables Vol C Tables 4.2.6.8 and 6.1.1.4'
Si Si 0.0817 0.0704 'International Tables Vol C Tables 4.2.6.8 and 6.1.1.4'
K K 0.2009 0.2494 'International Tables Vol C Tables 4.2.6.8 and 6.1.1.4'
Dy Dy -0.1892 4.4098 'International Tables Vol C Tables 4.2.6.8 and 6.1.1.4'

loop_
_geom_angle_atom_site_label_1
_geom_angle_atom_site_label_2
_geom_angle_atom_site_label_3
_geom_angle
N3 Dy1 N2 117.14(9)
N3 Dy1 N1 117.12(10)
N2 Dy1 N1 117.97(9)
N3 Dy1 Si5 136.72(7)
N2 Dy1 Si5 27.08(7)
N1 Dy1 Si5 105.85(7)
N3 Dy1 Si3 27.36(7)
N2 Dy1 Si3 105.35(7)
N1 Dy1 Si3 136.41(7)
Si5 Dy1 Si3 115.36(2)
N3 Dy1 Si1 106.56(7)
N2 Dy1 Si1 136.09(7)
N1 Dy1 Si1 27.02(7)
Si5 Dy1 Si1 114.35(2)
Si3 Dy1 Si1 115.83(3)
N1 Dy2 N3 116.4(2)
N1 Dy2 N2 116.8(2)
N3 Dy2 N2 113.0(2)
N1 Dy2 C5 66.97(14)
N3 Dy2 C5 156.8(3)
N2 Dy2 C5 82.20(15)
N1 Dy2 Si2 32.00(9)
N3 Dy2 Si2 140.16(17)
N2 Dy2 Si2 106.00(15)
C5 Dy2 Si2 35.60(9)
N1 Dy2 Si4 105.48(15)
N3 Dy2 Si4 30.85(9)
N2 Dy2 Si4 136.31(17)
C5 Dy2 Si4 126.6(2)
Si2 Dy2 Si4 115.92(14)
N1 Dy2 Si6 140.25(17)
N3 Dy2 Si6 101.88(15)
N2 Dy2 Si6 30.45(8)
C5 Dy2 Si6 82.24(13)
Si2 Dy2 Si6 116.17(13)
Si4 Dy2 Si6 113.11(13)
N1 Si1 C2 110.83(16)
N1 Si1 C1 112.53(17)
C2 Si1 C1 107.4(2)
N1 Si1 C3 114.65(17)
C2 Si1 C3 104.9(2)
C1 Si1 C3 106.01(19)
N1 Si1 Dy1 37.33(9)
C2 Si1 Dy1 79.12(14)
C1 Si1 Dy1 105.73(14)
C3 Si1 Dy1 144.99(14)
N1 Si2 C5 110.53(15)
N1 Si2 C4 112.95(16)
C5 Si2 C4 107.86(19)
N1 Si2 C6 114.97(17)
C5 Si2 C6 104.67(18)
C4 Si2 C6 105.26(18)
N1 Si2 Dy2 44.39(13)
C5 Si2 Dy2 67.46(14)
C4 Si2 Dy2 137.59(16)
C6 Si2 Dy2 116.82(16)
N3 Si3 C7 112.41(18)
N3 Si3 C8 111.23(15)
C7 Si3 C8 108.1(2)
N3 Si3 C9 114.07(18)
C7 Si3 C9 106.5(2)
C8 Si3 C9 103.98(19)
N3 Si3 Dy1 37.23(9)
C7 Si3 Dy1 103.25(14)
C8 Si3 Dy1 81.38(13)
C9 Si3 Dy1 146.14(15)
N3 Si4 C11 115.55(16)
N3 Si4 C10 113.98(17)
C11 Si4 C10 105.47(18)
N3 Si4 C12 109.83(16)
C11 Si4 C12 104.0(2)
C10 Si4 C12 107.24(19)
N3 Si4 Dy2 44.13(13)
C11 Si4 Dy2 116.11(15)
C10 Si4 Dy2 138.25(16)
C12 Si4 Dy2 67.13(15)
N2 Si5 C14 110.69(15)
N2 Si5 C15 113.80(16)
C14 Si5 C15 105.32(19)
N2 Si5 C13 112.65(15)
C14 Si5 C13 107.17(18)
C15 Si5 C13 106.73(18)
N2 Si5 Dy1 37.26(9)
C14 Si5 Dy1 77.50(12)
C15 Si5 Dy1 141.72(13)
C13 Si5 Dy1 108.72(13)
N2 Si6 C18 114.94(15)
N2 Si6 C17 110.32(14)
C18 Si6 C17 104.14(17)
N2 Si6 C16 113.73(15)
C18 Si6 C16 105.80(16)
C17 Si6 C16 107.20(16)
N2 Si6 Dy2 44.01(12)
C18 Si6 Dy2 115.34(15)
C17 Si6 Dy2 67.86(14)
C16 Si6 Dy2 138.60(15)
Si2 N1 Si1 122.70(16)
Si2 N1 Dy2 103.60(18)
Si1 N1 Dy2 133.18(19)
Si2 N1 Dy1 121.28(14)
Si1 N1 Dy1 115.65(14)
Si6 N2 Si5 122.29(15)
Si6 N2 Dy1 121.83(13)
Si5 N2 Dy1 115.66(13)
Si6 N2 Dy2 105.53(17)
Si5 N2 Dy2 131.19(18)
Si4 N3 Si3 121.32(16)
Si4 N3 Dy1 123.01(14)
Si3 N3 Dy1 115.41(14)
Si4 N3 Dy2 105.02(18)
Si3 N3 Dy2 133.08(19)
Si2 C5 Dy2 76.95(14)
O20 K1 O9 82.37(17)
O17 K1 O9 73.63(14)
O20 K1 O12 61.63(17)
O17 K1 O12 151.75(14)
O9 K1 O12 126.59(8)
O20 K1 O10 70.83(19)
O9 K1 O10 57.31(10)
O12 K1 O10 73.49(11)
O20 K1 O2 114.7(2)
O9 K1 O2 97.53(12)
O12 K1 O2 68.06(12)
O10 K1 O2 56.66(15)
O20 K1 O18 59.3(2)
O9 K1 O18 71.98(14)
O12 K1 O18 113.20(15)
O10 K1 O18 111.73(16)
O2 K1 O18 168.06(17)
O17 K1 O21 114.2(2)
O9 K1 O21 85.67(17)
O12 K1 O21 55.97(18)
O17 K1 O19 58.60(18)
O9 K1 O19 75.16(13)
O12 K1 O19 104.04(14)
O21 K1 O19 55.8(2)
O17 K1 O11 128.96(18)
O9 K1 O11 58.05(14)
O12 K1 O11 77.83(14)
O21 K1 O11 79.6(2)
O19 K1 O11 117.09(19)
O17 K1 O14 61.85(18)
O9 K1 O14 123.52(12)
O12 K1 O14 108.31(12)
O21 K1 O14 142.73(19)
O19 K1 O14 105.84(17)
O11 K1 O14 133.9(2)
O20 K1 O13 91.96(17)
O17 K1 O13 101.60(15)
O9 K1 O13 170.83(8)
O12 K1 O13 55.21(8)
O10 K1 O13 127.49(11)
O2 K1 O13 91.38(13)
O18 K1 O13 98.94(14)
O21 K1 O13 89.32(17)
O19 K1 O13 95.68(13)
O11 K1 O13 128.46(14)
O14 K1 O13 58.23(12)
C19 O1 C41 113.2(7)
C19 O1 K1 117.0(5)
C41 O1 K1 106.7(5)
C40 O2 C19 111.6(5)
C40 O2 K1 117.7(4)
C19 O2 K1 120.6(3)
C20 O3 C22 116.2(7)
C31 O4 C28 113.5(7)
C31 O4 K1 99.8(4)
C28 O4 K1 125.9(5)
C23 O5 C21 113.9(6)
C24 O6 C26 114.1(6)
C25 O7 C27 113.2(6)
C29 O8 C30 109.3(5)
C35 O9 C33 134.0(6)
C32 O9 C34 91.2(5)
C35 O9 K1 105.3(4)
C33 O9 K1 120.0(3)
C32 O9 K1 126.3(4)
C34 O9 K1 123.5(3)
C38 O10 C37 113.7(5)
C38 O10 K1 111.2(4)
C37 O10 K1 109.6(3)
C39 O11 C36 111.5(8)
C39 O11 K1 126.0(6)
C36 O11 K1 115.1(5)
C63 O12 C42 114.3(6)
C42 O12 C62 110.0(5)
C63 O12 K1 108.5(6)
C42 O12 K1 119.2(3)
C62 O12 K1 103.9(5)
C44 O13 C43 106.7(5)
C43 O13 C45 121.4(5)
C44 O13 K1 127.9(4)
C43 O13 K1 117.0(3)
C45 O13 K1 110.4(5)
C49 O14 C47 115.3(7)
C49 O14 K1 111.5(5)
C47 O14 K1 106.4(5)
C48 O15 C46 114.6(7)
C48 O15 K1 113.3(5)
C46 O15 K1 118.0(5)
C50 O16 C52 113.6(8)
C50 O16 K1 121.3(6)
C52 O16 K1 119.0(6)
C53 O17 C51 117.1(8)
C53 O17 K1 121.3(6)
C51 O17 K1 110.0(5)
C54 O18 C56 111.3(8)
C54 O18 K1 113.2(5)
C56 O18 K1 107.7(5)
C57 O19 C55 111.6(7)
C57 O19 K1 111.4(5)
C55 O19 K1 109.0(5)
C58 O20 C60 110.2(9)
C58 O20 K1 121.8(7)
C60 O20 K1 122.8(6)
C61 O21 C59 116.1(11)
C61 O21 K1 118.8(8)
C59 O21 K1 119.3(7)
O1 C19 C21 107.4(6)
C20 C19 O2 113.8(6)
O3 C20 C19 108.3(8)
O5 C21 C19 109.9(7)
O3 C22 C24 110.3(8)
O5 C23 C25 109.5(6)
O6 C24 C22 112.6(7)
O7 C25 C23 113.5(6)
O6 C26 C28 110.1(7)
O7 C27 C29 107.4(6)
C26 C28 O4 106.2(7)
O8 C29 C27 109.3(7)
C32 C30 O8 110.8(7)
C33 C31 O4 126.8(7)
C30 C32 O9 140.6(9)
O9 C33 C31 115.8(6)
C36 C34 O9 113.8(6)
C37 C35 O9 138.9(9)
C37 C35 K1 89.9(7)
O9 C35 K1 51.9(4)
O11 C36 C34 125.2(8)
C35 C37 O10 113.4(8)
O10 C38 C40 107.9(6)
O11 C39 C41 111.9(8)
O2 C40 C38 107.9(6)
O1 C41 C39 109.7(8)
O12 C42 C43 108.7(4)
O13 C43 C42 109.2(4)
O13 C44 C46 105.1(6)
C47 C45 O13 116.5(9)
O15 C46 C44 110.6(7)
C45 C47 O14 108.4(9)
C50 C48 O15 134.0(11)
O14 C49 C51 108.4(7)
C48 C50 O16 105.8(10)
O17 C51 C49 133.5(8)
O17 C51 K1 47.3(4)
C49 C51 K1 87.5(5)
O16 C52 C54 110.5(9)
O17 C53 C55 108.0(8)
O18 C54 C52 111.1(8)
O19 C55 C53 109.8(8)
O18 C56 C58 110.3(9)
O19 C57 C59 110.3(9)
O20 C58 C56 110.7(9)
O21 C59 C57 109.6(9)
C62 C60 O20 109.3(10)
O21 C61 C63 108.0(12)
C60 C62 O12 114.5(9)
O12 C63 C61 113.1(11)

loop_
_geom_bond_atom_site_label_1
_geom_bond_atom_site_label_2
_geom_bond_distance
Dy1 N3 2.273(3)
Dy1 N2 2.278(3)
Dy1 N1 2.288(3)
Dy1 Si5 3.3919(10)
Dy1 Si3 3.3929(10)
Dy1 Si1 3.4012(10)
Dy2 N1 2.257(5)
Dy2 N3 2.320(5)
Dy2 N2 2.337(5)
Dy2 C5 2.973(6)
Dy2 Si2 3.136(4)
Dy2 Si4 3.218(4)
Dy2 Si6 3.241(4)
Si1 N1 1.714(3)
Si1 C2 1.874(4)
Si1 C1 1.874(4)
Si1 C3 1.878(4)
Si2 N1 1.710(3)
Si2 C5 1.874(4)
Si2 C4 1.877(4)
Si2 C6 1.878(4)
Si3 N3 1.726(3)
Si3 C7 1.870(4)
Si3 C8 1.876(4)
Si3 C9 1.886(4)
Si4 N3 1.708(3)
Si4 C11 1.879(4)
Si4 C10 1.882(4)
Si4 C12 1.883(4)
Si5 N2 1.713(3)
Si5 C14 1.870(4)
Si5 C15 1.879(4)
Si5 C13 1.880(4)
Si6 N2 1.705(3)
Si6 C18 1.879(3)
Si6 C17 1.879(3)
Si6 C16 1.887(3)
K1 O20 2.740(8)
K1 O17 2.757(6)
K1 O9 2.852(3)
K1 O12 2.918(3)
K1 O10 2.936(4)
K1 O2 2.977(6)
K1 O18 2.992(7)
K1 O21 3.000(9)
K1 O19 3.004(6)
K1 O11 3.012(7)
K1 O14 3.045(6)
K1 O13 3.059(3)
O1 C19 1.178(8)
O1 C41 1.412(11)
O2 C40 1.454(9)
O2 C19 1.600(8)
O3 C20 1.406(12)
O3 C22 1.418(11)
O4 C31 1.434(10)
O4 C28 1.487(11)
O5 C23 1.407(9)
O5 C21 1.418(10)
O6 C24 1.414(10)
O6 C26 1.418(10)
O7 C25 1.423(9)
O7 C27 1.444(10)
O8 C29 1.427(9)
O8 C30 1.442(8)
O9 C35 1.406(10)
O9 C33 1.416(7)
O9 C32 1.426(9)
O9 C34 1.440(7)
O10 C38 1.407(9)
O10 C37 1.427(8)
O11 C39 1.375(12)
O11 C36 1.405(11)
O12 C63 1.323(13)
O12 C42 1.426(5)
O12 C62 1.553(13)
O13 C44 1.352(9)
O13 C43 1.415(5)
O13 C45 1.532(11)
O14 C49 1.388(10)
O14 C47 1.456(12)
O15 C48 1.409(10)
O15 C46 1.415(10)
O16 C50 1.392(13)
O16 C52 1.409(12)
O17 C53 1.425(11)
O17 C51 1.446(12)
O18 C54 1.422(12)
O18 C56 1.431(12)
O19 C57 1.389(12)
O19 C55 1.449(11)
O20 C58 1.459(13)
O20 C60 1.476(16)
O21 C61 1.404(16)
O21 C59 1.415(13)
C19 C20 1.504(12)
C19 C21 1.505(10)
C22 C24 1.514(12)
C23 C25 1.500(10)
C26 C28 1.485(12)
C27 C29 1.490(11)
C30 C32 1.135(11)
C31 C33 1.415(10)
C34 C36 1.432(11)
C35 C37 1.120(11)
C38 C40 1.498(11)
C39 C41 1.470(13)
C42 C43 1.477(6)
C44 C46 1.499(12)
C45 C47 1.385(15)
C48 C50 1.058(12)
C49 C51 1.531(13)
C52 C54 1.472(14)
C53 C55 1.480(14)
C56 C58 1.479(15)
C57 C59 1.488(14)
C60 C62 1.466(18)
C61 C63 1.527(19)
